data_2242079
loop_
_publ_author_name
'Rammohan, Alagappa'
'Sarjeant, Amy A.'
'Kaduk, James A.'

_publ_section_title
;
 Tricaesium citrate monohydrate, Cs~3~C~6~H~5~O~7~&#x00B7;H~2~O: crystal
 structure and DFT comparison
;
_journal_coeditor_code VN2126
_journal_issue 4
_journal_name_full 'Acta Crystallographica Section E'
_journal_page_first 520
_journal_page_last 523
_journal_paper_doi 10.1107/S205698901700367X
_journal_volume 73
_journal_year 2017
_chemical_formula_iupac '3Cs +, C6 H5 O7 3-, H2 O1'
_chemical_formula_moiety '3(Cs +), C6 H5 O7 3-, H2 O1'
_chemical_formula_sum 'C6 H7 Cs3 O8'
_chemical_formula_weight 605.85
_chemical_name_common 'Tricaesium citrate monohydrate'
_chemical_name_systematic 'Tricaesium citrate monohydrate'
_space_group_IT_number 14
_space_group_name_Hall '-P 2yn'
_symmetry_cell_setting monoclinic
_symmetry_space_group_name_Hall '-P 2yn'
_symmetry_space_group_name_H-M 'P 1 21/n 1'
_audit_creation_method 'Materials Studio'
_cell_angle_alpha 90.0000
_cell_angle_beta 97.0000
_cell_angle_gamma 90.0000
_cell_formula_units_Z 4
_cell_length_a 7.7529
_cell_length_b 12.0281
_cell_length_c 13.8043
_cell_measurement_temperature 100
_cell_volume 1277.692
_computing_structure_solution 'DFT calculation'
_diffrn_ambient_temperature 100
_diffrn_radiation_type 'DFT calculation'
_diffrn_radiation_wavelength 1.54184
_refine_ls_hydrogen_treatment noref
_cod_data_source_file vn2126sup1.cif
_cod_data_source_block I_DFT
_cod_original_cell_volume 1277.69
_cod_original_sg_symbol_H-M 'P 21/n'
_cod_database_code 2242079

loop_
_symmetry_equiv_pos_as_xyz
x,y,z
-x+1/2,y+1/2,-z+1/2
-x,-y,-z
x+1/2,-y+1/2,z+1/2

loop_
_atom_site_type_symbol
_atom_site_label
_atom_site_fract_x
_atom_site_fract_y
_atom_site_fract_z
_atom_site_U_iso_or_equiv
_atom_site_adp_type
_atom_site_occupancy
Cs Cs1 0.50780 0.82708 0.61694 0.00960 Uiso 1.00
Cs Cs2 0.83209 0.55810 0.61104 0.00867 Uiso 1.00
Cs Cs3 0.38395 0.43445 0.11206 0.01077 Uiso 1.00
O O7 0.78685 0.43530 0.42471 0.01460 Uiso 1.00
O O8 0.53202 0.41899 0.32856 0.01190 Uiso 1.00
O O9 0.40939 0.69538 0.19097 0.01090 Uiso 1.00
O O10 0.28355 0.67716 0.32774 0.01250 Uiso 1.00
O O11 0.46920 0.91349 0.32953 0.01330 Uiso 1.00
O O12 0.71297 0.95547 0.42842 0.01600 Uiso 1.00
O O13 0.56194 0.66231 0.44450 0.00980 Uiso 1.00
H H18 0.43476 0.65343 0.43651 0.02800 Uiso 1.00
C C1 0.67041 0.46915 0.35846 0.00830 Uiso 1.00
C C2 0.70544 0.58130 0.31182 0.00870 Uiso 1.00
H H14 0.84281 0.60200 0.33092 0.01100 Uiso 1.00
H H15 0.68245 0.57527 0.23228 0.00900 Uiso 1.00
C C3 0.59503 0.67849 0.34578 0.00720 Uiso 1.00
C C4 0.70484 0.78402 0.34170 0.00980 Uiso 1.00
H H16 0.74216 0.79325 0.26803 0.01000 Uiso 1.00
H H17 0.82267 0.77093 0.39247 0.00600 Uiso 1.00
C C5 0.62112 0.89281 0.36933 0.00800 Uiso 1.00
C C6 0.41465 0.68598 0.28244 0.00790 Uiso 1.00
O O1W 0.09706 0.77363 0.54410 0.01850 Uiso 1.00
H H1W 0.14970 0.69912 0.54760 0.04000 Uiso 1.00
H H3W 0.04287 0.78150 0.60432 0.02400 Uiso 1.00

loop_
_geom_bond_atom_site_label_1
_geom_bond_atom_site_label_2
_geom_bond_distance
O7 C1 1.271
O8 C1 1.256
O9 C6 1.263
O10 C6 1.261
O11 C5 1.262
O12 C5 1.264
O13 H18 0.984
O13 C3 1.430
C1 C2 1.533
C2 H14 1.094
C2 H15 1.093
C2 C3 1.555
C3 C4 1.533
C3 C6 1.559
C4 H16 1.096
C4 H17 1.093
C4 C5 1.529
O1W H1W 0.984
O1W H3W 0.981

loop_
_geom_hbond_atom_site_label_D
_geom_hbond_atom_site_label_H
_geom_hbond_atom_site_label_A
_geom_hbond_site_symmetry_A
_geom_hbond_distance_DH
_geom_hbond_distance_HA
_geom_hbond_distance_DA
_geom_hbond_angle_DHA
O13 H18 O10 . 0.984 1.811 2.538 127.9
O1W H1W O7 3_666 0.984 1.719 2.686 166.8
O1W H3W O9 4_465 0.981 1.697 2.662 167.0
